data_7032264
loop_
_publ_author_name
'Iwashita, Satoshi'
'Saito, Yoshiaki'
'Ohtsu, Hideki'
'Tsuge, Kiyoshi'

_publ_section_title
;
 Synthesis, structures and stability of amido gold(iii) complexes with
 2,2':6',2''-terpyridine.
;
_journal_issue 42
_journal_name_full 'Dalton transactions (Cambridge, England : 2003)'
_journal_page_first 15719
_journal_page_last 15722
_journal_paper_doi 10.1039/c4dt02279c
_journal_volume 43
_journal_year 2014
_chemical_formula_moiety 'C19 H13 Au Cl3 N6 O8'
_chemical_formula_sum 'C19 H13 Au Cl3 N6 O8'
_chemical_formula_weight 756.67
_chemical_name_common Autrpy_NHClpym
_space_group_IT_number 61
_symmetry_cell_setting orthorhombic
_symmetry_Int_Tables_number 61
_symmetry_space_group_name_Hall '-P 2ac 2ab'
_symmetry_space_group_name_H-M 'P b c a'
_atom_sites_solution_hydrogens geom
_atom_sites_solution_primary direct
_atom_sites_solution_secondary difmap
_cell_angle_alpha 90.0000
_cell_angle_beta 90.0000
_cell_angle_gamma 90.0000
_cell_formula_units_Z 8
_cell_length_a 7.4498(3)
_cell_length_b 23.1880(8)
_cell_length_c 26.8342(8)
_cell_measurement_reflns_used 16381
_cell_measurement_temperature 173
_cell_measurement_theta_max 68.07
_cell_measurement_theta_min 3.29
_cell_volume 4635.5(3)
_computing_cell_refinement 'RAPID AUTO'
_computing_data_collection 'RAPID AUTO (Rigaku, ????)'
_computing_data_reduction 'RAPID AUTO'
_computing_molecular_graphics 'CrystalStructure 4.0'
_computing_publication_material 'CrystalStructure 4.0 (Rigaku, 2010)'
_computing_structure_refinement 'SHELXL97 (Sheldrick, 2008)'
_computing_structure_solution 'SHELXS97 (Sheldrick, 2008)'
_diffrn_ambient_temperature 173
_diffrn_detector_area_resol_mean 10.000
_diffrn_measured_fraction_theta_full 0.999
_diffrn_measured_fraction_theta_max 0.999
_diffrn_measurement_device_type 'Rigaku R-AXIS RAPID'
_diffrn_measurement_method \w
_diffrn_radiation_type 'Cu K\a'
_diffrn_radiation_wavelength 1.54187
_diffrn_reflns_av_R_equivalents 0.1744
_diffrn_reflns_limit_h_max 8
_diffrn_reflns_limit_h_min -8
_diffrn_reflns_limit_k_max 27
_diffrn_reflns_limit_k_min -27
_diffrn_reflns_limit_l_max 31
_diffrn_reflns_limit_l_min -32
_diffrn_reflns_number 50300
_diffrn_reflns_theta_full 68.24
_diffrn_reflns_theta_max 68.23
_diffrn_standards_number 0
_exptl_absorpt_coefficient_mu 15.473
_exptl_absorpt_correction_T_max 0.213
_exptl_absorpt_correction_T_min 0.109
_exptl_absorpt_correction_type multi-scan
_exptl_absorpt_process_details 'ABSCOR (Rigaku, 1995)'
_exptl_crystal_colour red
_exptl_crystal_density_diffrn 2.168
_exptl_crystal_density_method 'not measured'
_exptl_crystal_description needle
_exptl_crystal_F_000 2904.00
_exptl_crystal_recrystallization_method 'Re-crystallisation from solvent: '
_exptl_crystal_size_max 0.16
_exptl_crystal_size_mid 0.01
_exptl_crystal_size_min 0.01
_refine_diff_density_max 2.240
_refine_diff_density_min -0.990
_refine_ls_extinction_method none
_refine_ls_goodness_of_fit_ref 0.834
_refine_ls_hydrogen_treatment constr
_refine_ls_number_parameters 334
_refine_ls_number_reflns 4230
_refine_ls_number_restraints 0
_refine_ls_R_factor_gt 0.0608
_refine_ls_shift/su_max 0.000
_refine_ls_structure_factor_coef Fsqd
_refine_ls_weighting_details 'w = 1/[\s^2^(Fo^2^)+(0.0616P)^2^+0.0000P] where P=(Fo^2^+2Fc^2^)/3'
_refine_ls_weighting_scheme calc
_refine_ls_wR_factor_ref 0.1437
_reflns_number_gt 1806
_reflns_number_total 4230
_reflns_threshold_expression F^2^>2.0\s(F^2^)
_cod_data_source_file c4dt02279c2.cif
_cod_data_source_block Au-trpy-amClpym
_cod_depositor_comments 'Adding full bibliography for 7032263--7032265.cif.'
_cod_database_code 7032264

loop_
_symmetry_equiv_pos_site_id
_symmetry_equiv_pos_as_xyz
1 +X,+Y,+Z
2 1/2-X,1/2+Y,+Z
3 +X,1/2-Y,1/2+Z
4 1/2-X,-Y,1/2+Z
5 -X,-Y,-Z
6 1/2+X,1/2-Y,-Z
7 -X,1/2+Y,1/2-Z
8 1/2+X,+Y,1/2-Z

loop_
_atom_site_label
_atom_site_type_symbol
_atom_site_fract_x
_atom_site_fract_y
_atom_site_fract_z
_atom_site_U_iso_or_equiv
_atom_site_adp_type
_atom_site_occupancy
_atom_site_symmetry_multiplicity
_atom_site_calc_flag
_atom_site_refinement_flags
Au1 Au 0.53673(7) 0.09590(2) 0.386480(17) 0.0630(3) Uani 1.0 8 d .
Cl1 Cl -0.1796(5) -0.08729(14) 0.42972(13) 0.1010(12) Uani 1.0 8 d .
Cl2 Cl 0.0275(5) 0.14250(18) 0.38887(14) 0.0809(11) Uani 1.0 8 d .
Cl3 Cl 0.6277(8) 0.1528(3) 0.65201(19) 0.1156(14) Uani 1.0 8 d .
O1 O -0.0729(12) 0.1000(4) 0.3637(4) 0.109(4) Uani 1.0 8 d .
O2 O 0.1834(11) 0.1550(4) 0.3602(3) 0.092(3) Uani 1.0 8 d .
O3 O -0.0777(12) 0.1942(5) 0.3947(4) 0.113(4) Uani 1.0 8 d .
O4 O 0.0878(14) 0.1227(5) 0.4370(4) 0.119(4) Uani 1.0 8 d .
O5 O 0.5787(19) 0.1235(7) 0.6101(4) 0.166(5) Uani 1.0 8 d .
O6 O 0.6872(16) 0.2076(6) 0.6447(5) 0.187(6) Uani 1.0 8 d .
O7 O 0.729(3) 0.1249(6) 0.6831(7) 0.296(14) Uani 1.0 8 d .
O8 O 0.461(3) 0.1601(9) 0.6730(8) 0.286(11) Uani 1.0 8 d .
N1 N 0.5890(11) 0.0499(6) 0.3251(4) 0.069(3) Uani 1.0 8 d .
N2 N 0.5683(11) 0.1594(5) 0.3399(4) 0.066(3) Uani 1.0 8 d .
N3 N 0.5092(11) 0.1618(5) 0.4348(4) 0.067(3) Uani 1.0 8 d .
N4 N 0.5013(13) 0.0302(5) 0.4318(4) 0.074(3) Uani 1.0 8 d .
N5 N 0.2383(15) 0.0077(4) 0.3906(4) 0.072(3) Uani 1.0 8 d .
N6 N 0.2963(14) -0.0281(5) 0.4733(4) 0.072(3) Uani 1.0 8 d .
C1 C 0.6059(16) -0.0087(7) 0.3216(5) 0.070(4) Uani 1.0 8 d .
C2 C 0.6552(15) -0.0341(6) 0.2776(6) 0.076(4) Uani 1.0 8 d .
C3 C 0.6816(16) -0.0005(7) 0.2351(5) 0.078(4) Uani 1.0 8 d .
C4 C 0.6661(14) 0.0582(7) 0.2381(5) 0.073(4) Uani 1.0 8 d .
C5 C 0.6240(14) 0.0838(6) 0.2833(5) 0.058(4) Uani 1.0 8 d .
C6 C 0.6060(16) 0.1449(7) 0.2914(5) 0.064(4) Uani 1.0 8 d .
C7 C 0.6229(18) 0.1908(8) 0.2583(5) 0.087(4) Uani 1.0 8 d .
C8 C 0.6058(18) 0.2471(8) 0.2752(6) 0.094(5) Uani 1.0 8 d .
C9 C 0.5727(17) 0.2590(7) 0.3246(6) 0.086(5) Uani 1.0 8 d .
C10 C 0.5526(14) 0.2142(7) 0.3566(5) 0.065(4) Uani 1.0 8 d .
C11 C 0.5167(15) 0.2154(7) 0.4113(6) 0.068(4) Uani 1.0 8 d .
C12 C 0.4965(16) 0.2645(6) 0.4385(6) 0.084(4) Uani 1.0 8 d .
C13 C 0.4751(17) 0.2614(7) 0.4887(7) 0.095(5) Uani 1.0 8 d .
C14 C 0.4708(16) 0.2072(8) 0.5112(5) 0.091(5) Uani 1.0 8 d .
C15 C 0.4812(15) 0.1564(6) 0.4853(6) 0.077(4) Uani 1.0 8 d .
C16 C 0.3389(19) 0.0026(6) 0.4322(5) 0.073(4) Uani 1.0 8 d .
C17 C 0.0782(18) -0.0209(6) 0.3932(5) 0.083(4) Uani 1.0 8 d .
C18 C 0.0221(18) -0.0521(6) 0.4335(6) 0.079(4) Uani 1.0 8 d .
C19 C 0.143(2) -0.0557(7) 0.4724(6) 0.090(5) Uani 1.0 8 d .
H1 H 0.5838 -0.0316 0.3494 0.0837 Uiso 1.0 8 calc R
H2 H 0.6711 -0.0739 0.2761 0.0912 Uiso 1.0 8 calc R
H3 H 0.7096 -0.0179 0.2048 0.0941 Uiso 1.0 8 calc R
H4 H 0.5867 0.0190 0.4511 0.0885 Uiso 1.0 8 calc R
H4A H 0.6837 0.0809 0.2099 0.0873 Uiso 1.0 8 calc R
H7 H 0.6457 0.1837 0.2248 0.1049 Uiso 1.0 8 calc R
H8 H 0.6168 0.2774 0.2526 0.1129 Uiso 1.0 8 calc R
H9 H 0.5644 0.2968 0.3358 0.1038 Uiso 1.0 8 calc R
H12 H 0.4973 0.3002 0.4227 0.1007 Uiso 1.0 8 calc R
H13 H 0.4635 0.2947 0.5077 0.1137 Uiso 1.0 8 calc R
H14 H 0.4603 0.2054 0.5457 0.1090 Uiso 1.0 8 calc R
H17 H 0.0023 -0.0190 0.3658 0.0998 Uiso 1.0 8 calc R
H19 H 0.1143 -0.0791 0.4994 0.1085 Uiso 1.0 8 calc R

loop_
_atom_site_aniso_label
_atom_site_aniso_U_11
_atom_site_aniso_U_22
_atom_site_aniso_U_33
_atom_site_aniso_U_12
_atom_site_aniso_U_13
_atom_site_aniso_U_23
Au1 0.0626(4) 0.0789(5) 0.0474(4) -0.0002(3) 0.0006(3) 0.0047(3)
Cl1 0.076(3) 0.112(3) 0.115(3) -0.007(2) -0.002(2) 0.015(3)
Cl2 0.066(3) 0.107(3) 0.069(3) -0.000(3) -0.001(3) -0.012(3)
Cl3 0.153(5) 0.105(4) 0.090(4) -0.027(4) 0.011(4) -0.003(3)
O1 0.075(7) 0.117(8) 0.136(9) -0.016(6) -0.014(6) -0.037(7)
O2 0.061(6) 0.138(8) 0.078(6) -0.009(6) 0.008(5) 0.007(6)
O3 0.085(7) 0.136(10) 0.119(8) 0.045(7) -0.020(6) -0.033(7)
O4 0.156(10) 0.135(9) 0.065(7) -0.001(8) -0.002(7) 0.011(6)
O5 0.198(14) 0.183(12) 0.116(10) 0.016(10) -0.036(9) -0.057(9)
O6 0.164(12) 0.117(10) 0.279(15) -0.044(9) -0.035(10) 0.068(10)
O7 0.46(3) 0.118(11) 0.306(19) 0.032(14) -0.30(3) 0.014(11)
O8 0.30(3) 0.230(19) 0.33(3) -0.052(17) 0.14(2) -0.002(17)
N1 0.055(7) 0.103(10) 0.049(7) -0.007(6) 0.006(5) 0.010(7)
N2 0.044(7) 0.080(8) 0.074(9) -0.010(6) -0.005(6) 0.001(7)
N3 0.047(7) 0.083(8) 0.073(8) -0.004(5) -0.002(5) 0.018(7)
N4 0.070(8) 0.094(9) 0.058(7) -0.003(6) 0.002(6) 0.005(6)
N5 0.077(8) 0.076(8) 0.064(7) -0.009(6) -0.009(7) 0.020(6)
N6 0.059(8) 0.096(9) 0.061(7) -0.013(7) -0.006(6) 0.002(7)
C1 0.087(10) 0.072(11) 0.050(9) -0.002(8) -0.007(7) -0.005(8)
C2 0.080(10) 0.079(11) 0.069(10) -0.001(8) 0.008(8) -0.001(9)
C3 0.082(10) 0.096(12) 0.058(10) -0.007(9) -0.002(8) -0.013(10)
C4 0.055(9) 0.114(13) 0.049(9) -0.010(8) 0.003(7) -0.004(9)
C5 0.036(7) 0.085(11) 0.054(9) -0.001(7) 0.012(6) -0.009(8)
C6 0.057(8) 0.095(12) 0.039(9) -0.006(8) -0.015(7) 0.004(9)
C7 0.091(11) 0.118(14) 0.053(10) -0.018(11) 0.010(8) 0.016(11)
C8 0.108(12) 0.099(13) 0.075(13) -0.006(11) -0.001(10) 0.034(11)
C9 0.112(12) 0.089(11) 0.059(11) -0.015(9) -0.015(9) 0.026(9)
C10 0.058(8) 0.075(10) 0.062(10) -0.005(8) -0.002(7) 0.014(9)
C11 0.060(9) 0.067(10) 0.078(11) 0.002(7) -0.006(7) -0.009(10)
C12 0.112(12) 0.069(11) 0.070(11) -0.003(8) -0.003(9) 0.002(9)
C13 0.116(12) 0.085(13) 0.083(13) 0.013(9) -0.012(10) -0.018(10)
C14 0.077(10) 0.139(15) 0.057(10) -0.004(10) -0.008(7) -0.016(12)
C15 0.071(10) 0.109(12) 0.051(9) -0.005(8) 0.003(7) -0.036(9)
C16 0.083(12) 0.095(11) 0.040(9) -0.009(9) -0.002(8) 0.008(8)
C17 0.070(11) 0.080(11) 0.099(12) 0.001(8) -0.008(9) 0.010(9)
C18 0.074(10) 0.064(9) 0.098(12) -0.028(8) 0.033(9) 0.022(9)
C19 0.075(12) 0.110(13) 0.086(11) 0.010(10) -0.021(10) -0.007(9)

loop_
_atom_type_symbol
_atom_type_description
_atom_type_scat_dispersion_real
_atom_type_scat_dispersion_imag
_atom_type_scat_source
H H 0.0000 0.0000
;
International Tables for Crystallography
(1992, Vol. C, Table 6.1.1.4)
;
O O 0.0492 0.0322
;
International Tables for Crystallography
(1992, Vol. C, Tables 4.2.6.8 and 6.1.1.4)
;
N N 0.0311 0.0180
;
International Tables for Crystallography
(1992, Vol. C, Tables 4.2.6.8 and 6.1.1.4)
;
Au Au -4.4197 7.2980
;
International Tables for Crystallography
(1992, Vol. C, Tables 4.2.6.8 and 6.1.1.4)
;
Cl Cl 0.3639 0.7018
;
International Tables for Crystallography
(1992, Vol. C, Tables 4.2.6.8 and 6.1.1.4)
;
C C 0.0181 0.0091
;
International Tables for Crystallography
(1992, Vol. C, Tables 4.2.6.8 and 6.1.1.4)
;

loop_
_geom_angle_atom_site_label_1
_geom_angle_atom_site_label_2
_geom_angle_atom_site_label_3
_geom_angle
_geom_angle_publ_flag
N1 Au1 N2 81.4(5) yes
N1 Au1 N3 162.5(5) yes
N1 Au1 N4 97.0(5) yes
N2 Au1 N3 81.5(5) yes
N2 Au1 N4 178.1(4) yes
N3 Au1 N4 100.1(4) yes
O1 Cl2 O2 108.5(6) yes
O1 Cl2 O3 110.1(6) yes
O1 Cl2 O4 111.8(7) yes
O2 Cl2 O3 109.5(6) yes
O2 Cl2 O4 107.2(6) yes
O3 Cl2 O4 109.7(6) yes
O5 Cl3 O6 115.7(9) yes
O5 Cl3 O7 115.9(10) yes
O5 Cl3 O8 99.1(11) yes
O6 Cl3 O7 111.7(10) yes
O6 Cl3 O8 103.9(10) yes
O7 Cl3 O8 108.8(13) yes
Au1 N1 C1 127.1(8) yes
Au1 N1 C5 113.5(9) yes
C1 N1 C5 119.3(10) yes
Au1 N2 C6 116.6(10) yes
Au1 N2 C10 119.2(9) yes
C6 N2 C10 124.2(12) yes
Au1 N3 C11 112.5(9) yes
Au1 N3 C15 125.5(9) yes
C11 N3 C15 122.0(12) yes
Au1 N4 C16 119.1(8) yes
C16 N5 C17 113.5(11) yes
C16 N6 C19 116.7(12) yes
N1 C1 C2 120.7(12) yes
C1 C2 C3 120.2(13) yes
C2 C3 C4 119.7(13) yes
C3 C4 C5 119.8(13) yes
N1 C5 C4 120.3(13) yes
N1 C5 C6 114.7(12) yes
C4 C5 C6 124.9(13) yes
N2 C6 C5 113.7(12) yes
N2 C6 C7 115.8(13) yes
C5 C6 C7 130.5(13) yes
C6 C7 C8 120.2(13) yes
C7 C8 C9 121.2(15) yes
C8 C9 C10 118.5(14) yes
N2 C10 C9 120.0(13) yes
N2 C10 C11 111.0(13) yes
C9 C10 C11 129.0(14) yes
N3 C11 C10 115.8(13) yes
N3 C11 C12 120.0(13) yes
C10 C11 C12 124.2(14) yes
C11 C12 C13 120.0(14) yes
C12 C13 C14 118.7(15) yes
C13 C14 C15 123.6(14) yes
N3 C15 C14 115.5(13) yes
N4 C16 N5 116.2(11) yes
N4 C16 N6 117.5(12) yes
N5 C16 N6 126.2(12) yes
N5 C17 C18 124.4(12) yes
Cl1 C18 C17 118.2(11) yes
Cl1 C18 C19 126.1(11) yes
C17 C18 C19 115.5(13) yes
N6 C19 C18 123.6(13) yes
Au1 N4 H4 120.436 no
C16 N4 H4 120.441 no
N1 C1 H1 119.660 no
C2 C1 H1 119.635 no
C1 C2 H2 119.914 no
C3 C2 H2 119.918 no
C2 C3 H3 120.171 no
C4 C3 H3 120.170 no
C3 C4 H4A 120.129 no
C5 C4 H4A 120.114 no
C6 C7 H7 119.877 no
C8 C7 H7 119.903 no
C7 C8 H8 119.411 no
C9 C8 H8 119.388 no
C8 C9 H9 120.766 no
C10 C9 H9 120.754 no
C11 C12 H12 120.012 no
C13 C12 H12 120.008 no
C12 C13 H13 120.642 no
C14 C13 H13 120.633 no
C13 C14 H14 118.219 no
C15 C14 H14 118.199 no
N5 C17 H17 117.803 no
C18 C17 H17 117.806 no
N6 C19 H19 118.221 no
C18 C19 H19 118.220 no

loop_
_geom_bond_atom_site_label_1
_geom_bond_atom_site_label_2
_geom_bond_distance
_geom_bond_publ_flag
Au1 N1 2.001(10) yes
Au1 N2 1.947(11) yes
Au1 N3 2.014(11) yes
Au1 N4 1.966(10) yes
Cl1 C18 1.713(13) yes
Cl2 O1 1.409(11) yes
Cl2 O2 1.423(9) yes
Cl2 O3 1.440(11) yes
Cl2 O4 1.442(10) yes
Cl3 O5 1.364(14) yes
Cl3 O6 1.359(14) yes
Cl3 O7 1.298(19) yes
Cl3 O8 1.37(3) yes
N1 C1 1.369(19) yes
N1 C5 1.392(17) yes
N2 C6 1.373(18) yes
N2 C10 1.353(19) yes
N3 C11 1.395(19) yes
N3 C15 1.378(18) yes
N4 C16 1.369(17) yes
N5 C16 1.350(17) yes
N5 C17 1.366(17) yes
N6 C16 1.349(17) yes
N6 C19 1.308(18) yes
C1 C2 1.369(19) yes
C2 C3 1.40(2) yes
C3 C4 1.37(3) yes
C4 C5 1.388(18) yes
C5 C6 1.44(2) yes
C6 C7 1.39(3) yes
C7 C8 1.39(3) yes
C8 C9 1.38(3) yes
C9 C10 1.35(2) yes
C10 C11 1.49(2) yes
C11 C12 1.36(2) yes
C12 C13 1.36(3) yes
C13 C14 1.39(3) yes
C14 C15 1.37(3) yes
C17 C18 1.37(2) yes
C18 C19 1.38(2) yes
N4 H4 0.860 no
C1 H1 0.930 no
C2 H2 0.930 no
C3 H3 0.930 no
C4 H4A 0.930 no
C7 H7 0.930 no
C8 H8 0.930 no
C9 H9 0.930 no
C12 H12 0.930 no
C13 H13 0.930 no
C14 H14 0.930 no
C17 H17 0.930 no
C19 H19 0.930 no

loop_
_geom_contact_atom_site_label_1
_geom_contact_atom_site_label_2
_geom_contact_distance
_geom_contact_publ_flag
_geom_contact_site_symmetry_2
Au1 N5 3.023(11) no .
N1 N5 3.298(14) no .
N1 C3 2.771(17) no .
N1 C16 3.598(16) no .
N2 C8 2.69(2) no .
N3 C13 2.74(2) no .
N4 C1 3.188(15) no .
N4 C15 3.263(17) no .
N4 C17 3.522(17) no .
N4 C19 3.503(18) no .
N5 C1 3.328(16) no .
N5 C19 2.735(17) no .
N6 C17 2.698(17) no .
C1 C4 2.763(19) no .
C1 C16 3.583(18) no .
C2 C5 2.749(19) no .
C4 C7 3.14(3) no .
C6 C9 2.80(2) no .
C7 C10 2.744(19) no .
C9 C12 3.11(3) no .
C11 C14 2.71(2) no .
C12 C15 2.81(2) no .
C16 C18 2.679(19) no .
Au1 O1 2.973(9) no 1_655
Au1 O2 3.050(9) no .
Cl1 O5 3.269(14) no 5_556
Cl1 C15 3.580(14) no 5_556
Cl2 N5 3.498(11) no .
O1 Au1 2.973(9) no 1_455
O1 N1 2.961(13) no 1_455
O1 N2 3.075(13) no 1_455
O1 N5 3.237(14) no .
O1 C4 3.402(16) no 8_455
O1 C5 3.145(16) no 1_455
O1 C6 3.252(16) no 1_455
O1 C17 3.123(17) no .
O2 Au1 3.050(9) no .
O2 O6 3.189(15) no 6_456
O2 N2 2.920(12) no .
O2 N3 3.150(12) no .
O2 N5 3.535(13) no .
O2 C4 3.465(16) no 8_455
O2 C7 3.317(16) no 8_455
O2 C10 3.076(15) no .
O2 C11 3.164(15) no .
O3 O6 3.194(16) no 6_456
O3 N2 3.126(13) no 1_455
O3 N3 3.345(13) no 1_455
O3 C9 3.546(17) no 1_455
O3 C10 2.974(15) no 1_455
O3 C11 3.094(14) no 1_455
O3 C13 3.32(2) no 6_456
O3 C14 3.425(19) no 6_456
O4 N3 3.268(13) no .
O4 N5 3.150(14) no .
O4 C13 3.449(19) no 6_456
O4 C15 3.298(16) no .
O4 C16 3.358(17) no .
O4 C17 3.532(17) no .
O4 C19 3.360(18) no 5_556
O5 Cl1 3.269(14) no 5_556
O5 N5 3.333(18) no 5_656
O5 N6 3.281(17) no 5_656
O5 C1 3.511(19) no 5_656
O5 C14 3.38(2) no .
O5 C15 3.511(18) no .
O5 C16 3.20(2) no 5_656
O5 C17 3.49(2) no 5_656
O5 C18 3.599(19) no 5_656
O5 C19 3.41(2) no 5_656
O6 O2 3.189(15) no 6_556
O6 O3 3.194(16) no 6_556
O6 C9 3.087(18) no 6_556
O6 C10 3.271(17) no 6_556
O6 C11 3.387(18) no 6_556
O6 C12 3.273(19) no 6_556
O7 C2 3.41(3) no 4_655
O7 C3 3.27(3) no 4_655
O7 C17 3.47(2) no 5_656
O8 C1 3.55(3) no 5_656
O8 C2 3.32(3) no 5_656
O8 C9 3.45(3) no 6_456
N1 O1 2.961(13) no 1_655
N1 C4 3.582(14) no 8_455
N2 O1 3.075(13) no 1_655
N2 O2 2.920(12) no .
N2 O3 3.126(13) no 1_655
N3 O2 3.150(12) no .
N3 O3 3.345(13) no 1_655
N3 O4 3.268(13) no .
N4 N6 2.962(14) no 5_656
N5 Cl2 3.498(11) no .
N5 O1 3.237(14) no .
N5 O2 3.535(13) no .
N5 O4 3.150(14) no .
N5 O5 3.333(18) no 5_656
N5 C3 3.403(16) no 8_455
N6 O5 3.281(17) no 5_656
N6 N4 2.962(14) no 5_656
N6 C15 3.583(17) no 5_656
C1 O5 3.511(19) no 5_656
C1 O8 3.55(3) no 5_656
C1 C3 3.513(17) no 8_455
C2 O7 3.41(3) no 4_654
C2 O8 3.32(3) no 5_656
C3 O7 3.27(3) no 4_654
C3 N5 3.403(16) no 8_555
C3 C1 3.513(17) no 8_555
C3 C17 3.559(19) no 8_555
C4 O1 3.402(16) no 8_555
C4 O2 3.465(16) no 8_555
C4 N1 3.582(14) no 8_555
C4 C5 3.510(15) no 8_555
C5 O1 3.145(16) no 1_655
C5 C4 3.510(15) no 8_455
C6 O1 3.252(16) no 1_655
C7 O2 3.317(16) no 8_555
C9 O3 3.546(17) no 1_655
C9 O6 3.087(18) no 6_456
C9 O8 3.45(3) no 6_556
C10 O2 3.076(15) no .
C10 O3 2.974(15) no 1_655
C10 O6 3.271(17) no 6_456
C11 O2 3.164(15) no .
C11 O3 3.094(14) no 1_655
C11 O6 3.387(18) no 6_456
C12 O6 3.273(19) no 6_456
C13 O3 3.32(2) no 6_556
C13 O4 3.449(19) no 6_556
C14 O3 3.425(19) no 6_556
C14 O5 3.38(2) no .
C15 Cl1 3.580(14) no 5_556
C15 O4 3.298(16) no .
C15 O5 3.511(18) no .
C15 N6 3.583(17) no 5_656
C16 O4 3.358(17) no .
C16 O5 3.20(2) no 5_656
C17 O1 3.123(17) no .
C17 O4 3.532(17) no .
C17 O5 3.49(2) no 5_656
C17 O7 3.47(2) no 5_656
C17 C3 3.559(19) no 8_455
C18 O5 3.599(19) no 5_656
C19 O4 3.360(18) no 5_556
C19 O5 3.41(2) no 5_656
Au1 H1 3.1380 no .
Cl1 H17 2.7002 no .
Cl1 H19 2.8855 no .
N1 H2 3.2158 no .
N1 H4 3.4560 no .
N1 H4A 3.2498 no .
N2 H7 3.1910 no .
N2 H9 3.1880 no .
N3 H4 3.3885 no .
N3 H12 3.2278 no .
N3 H14 3.1664 no .
N4 H1 2.7045 no .
N5 H1 2.9453 no .
N5 H4 3.0718 no .
N6 H4 2.4952 no .
C1 H3 3.2345 no .
C1 H4 3.5357 no .
C2 H4A 3.2336 no .
C3 H1 3.2353 no .
C4 H2 3.2280 no .
C4 H7 2.9344 no .
C5 H1 3.2233 no .
C5 H3 3.2269 no .
C5 H7 2.8026 no .
C6 H4A 2.7055 no .
C6 H8 3.2437 no .
C7 H4A 2.8957 no .
C7 H9 3.2509 no .
C9 H7 3.2443 no .
C9 H12 2.8561 no .
C10 H8 3.1868 no .
C10 H12 2.7007 no .
C11 H9 2.7918 no .
C11 H13 3.1990 no .
C12 H9 2.8997 no .
C12 H14 3.1986 no .
C14 H12 3.2146 no .
C15 H4 3.4076 no .
C15 H13 3.2658 no .
C16 H1 2.9822 no .
C16 H17 3.1170 no .
C16 H19 3.1035 no .
C17 H19 3.1635 no .
C19 H17 3.1641 no .
H1 H2 2.2930 no .
H1 H4 2.9687 no .
H2 H3 2.3284 no .
H3 H4A 2.3029 no .
H4A H7 2.4331 no .
H7 H8 2.3088 no .
H8 H9 2.3106 no .
H9 H12 2.3859 no .
H12 H13 2.2986 no .
H13 H14 2.3082 no .
Cl1 H1 3.0692 no 1_455
Cl1 H4 3.0720 no 1_455
Cl1 H12 2.9464 no 2_545
Cl1 H14 3.5087 no 5_556
Cl2 H4A 3.2284 no 8_455
Cl2 H7 3.3150 no 8_455
Cl2 H13 3.1692 no 6_456
Cl2 H19 3.5031 no 5_556
Cl3 H1 3.2234 no 5_656
Cl3 H2 3.4685 no 5_656
Cl3 H8 3.1493 no 3_555
Cl3 H9 3.4718 no 6_556
Cl3 H12 3.5763 no 6_556
Cl3 H14 3.3428 no .
O1 H4A 2.7853 no 8_455
O1 H7 3.4724 no 8_455
O1 H17 2.8153 no .
O2 H4A 2.5478 no 8_455
O2 H7 2.3918 no 8_455
O3 H13 2.6487 no 6_456
O3 H14 2.8380 no 6_456
O4 H13 2.5922 no 6_456
O4 H19 2.4914 no 5_556
O5 H1 2.6808 no 5_656
O5 H14 2.7155 no .
O6 H7 3.3284 no 3_555
O6 H8 2.9648 no 3_555
O6 H9 2.8603 no 6_556
O6 H12 2.9400 no 6_556
O6 H14 3.1476 no .
O7 H1 3.2982 no 5_656
O7 H2 2.8598 no 4_655
O7 H2 3.3893 no 5_656
O7 H3 2.5886 no 4_655
O7 H8 3.0522 no 3_555
O7 H9 3.1293 no 6_556
O7 H17 3.4293 no 5_656
O8 H1 3.0583 no 5_656
O8 H2 2.6144 no 5_656
O8 H8 2.8308 no 3_555
O8 H8 3.5595 no 6_456
O8 H9 3.1302 no 6_456
O8 H14 3.5730 no .
N1 H3 3.3322 no 8_455
N1 H4A 3.2417 no 8_455
N4 H4 3.4089 no 5_656
N4 H19 3.5909 no 5_656
N5 H3 2.6369 no 8_455
N5 H4A 3.2120 no 8_455
N6 H4 2.2205 no 5_656
C1 H3 3.0438 no 8_455
C1 H17 3.1906 no 1_655
C2 H3 3.3736 no 8_455
C2 H17 3.5223 no 1_655
C3 H17 3.0480 no 8_555
C4 H17 3.5296 no 8_555
C5 H4A 3.2853 no 8_455
C6 H4A 3.4792 no 8_455
C6 H7 3.5715 no 8_455
C7 H7 3.5875 no 8_455
C12 H14 3.5501 no 6_556
C15 H19 3.5306 no 5_656
C16 H4 3.2203 no 5_656
C17 H3 2.8085 no 8_455
C18 H12 3.4404 no 2_545
C19 H4 2.9992 no 5_656
H1 Cl1 3.0692 no 1_655
H1 Cl3 3.2234 no 5_656
H1 O5 2.6808 no 5_656
H1 O7 3.2982 no 5_656
H1 O8 3.0583 no 5_656
H1 H3 3.1605 no 8_455
H1 H17 3.1619 no 1_655
H2 Cl3 3.4685 no 5_656
H2 O7 2.8598 no 4_654
H2 O7 3.3893 no 5_656
H2 O8 2.6144 no 5_656
H3 O7 2.5886 no 4_654
H3 N1 3.3322 no 8_555
H3 N5 2.6369 no 8_555
H3 C1 3.0438 no 8_555
H3 C2 3.3736 no 8_555
H3 C17 2.8085 no 8_555
H3 H1 3.1605 no 8_555
H3 H17 2.4446 no 8_555
H4 Cl1 3.0720 no 1_655
H4 N4 3.4089 no 5_656
H4 N6 2.2205 no 5_656
H4 C16 3.2203 no 5_656
H4 C19 2.9992 no 5_656
H4 H4 3.0572 no 5_656
H4 H19 2.9444 no 5_656
H4A Cl2 3.2284 no 8_555
H4A O1 2.7853 no 8_555
H4A O2 2.5478 no 8_555
H4A N1 3.2417 no 8_555
H4A N5 3.2120 no 8_555
H4A C5 3.2853 no 8_555
H4A C6 3.4792 no 8_555
H4A H17 3.3630 no 8_555
H7 Cl2 3.3150 no 8_555
H7 O1 3.4724 no 8_555
H7 O2 2.3918 no 8_555
H7 O6 3.3284 no 3_554
H7 C6 3.5715 no 8_555
H7 C7 3.5875 no 8_555
H8 Cl3 3.1493 no 3_554
H8 O6 2.9648 no 3_554
H8 O7 3.0522 no 3_554
H8 O8 2.8308 no 3_554
H8 O8 3.5595 no 6_556
H9 Cl3 3.4718 no 6_456
H9 O6 2.8603 no 6_456
H9 O7 3.1293 no 6_456
H9 O8 3.1302 no 6_556
H12 Cl1 2.9464 no 2_555
H12 Cl3 3.5763 no 6_456
H12 O6 2.9400 no 6_456
H12 C18 3.4404 no 2_555
H12 H14 3.5536 no 6_556
H12 H19 3.5717 no 2_555
H13 Cl2 3.1692 no 6_556
H13 O3 2.6487 no 6_556
H13 O4 2.5922 no 6_556
H13 H19 2.9919 no 2_555
H14 Cl1 3.5087 no 5_556
H14 Cl3 3.3428 no .
H14 O3 2.8380 no 6_556
H14 O5 2.7155 no .
H14 O6 3.1476 no .
H14 O8 3.5730 no .
H14 C12 3.5501 no 6_456
H14 H12 3.5536 no 6_456
H17 O1 2.8153 no .
H17 O7 3.4293 no 5_656
H17 C1 3.1906 no 1_455
H17 C2 3.5223 no 1_455
H17 C3 3.0480 no 8_455
H17 C4 3.5296 no 8_455
H17 H1 3.1619 no 1_455
H17 H3 2.4446 no 8_455
H17 H4A 3.3630 no 8_455
H19 Cl2 3.5031 no 5_556
H19 O4 2.4914 no 5_556
H19 N4 3.5909 no 5_656
H19 C15 3.5306 no 5_656
H19 H4 2.9444 no 5_656
H19 H12 3.5717 no 2_545
H19 H13 2.9919 no 2_545

loop_
_geom_hbond_atom_site_label_D
_geom_hbond_atom_site_label_H
_geom_hbond_atom_site_label_A
_geom_hbond_site_symmetry_A
_geom_hbond_distance_DA
_geom_hbond_distance_DH
_geom_hbond_distance_HA
_geom_hbond_angle_DHA
_geom_hbond_publ_flag
N4 H4 N6 5_656 2.962(14) 0.860 2.221 144.3 no

loop_
_geom_torsion_atom_site_label_1
_geom_torsion_atom_site_label_2
_geom_torsion_atom_site_label_3
_geom_torsion_atom_site_label_4
_geom_torsion
_geom_torsion_publ_flag
N1 Au1 N2 C6 0.6(6) no
N1 Au1 N2 C10 -179.3(6) no
N2 Au1 N1 C1 176.4(7) no
N2 Au1 N1 C5 1.6(5) no
N1 Au1 N4 C16 -81.4(7) no
N4 Au1 N1 C1 -4.7(7) no
N4 Au1 N1 C5 -179.5(6) no
N2 Au1 N3 C11 3.0(5) no
N2 Au1 N3 C15 -178.6(7) no
N3 Au1 N2 C6 177.2(6) no
N3 Au1 N2 C10 -2.6(6) no
N3 Au1 N4 C16 101.7(7) no
N4 Au1 N3 C11 -176.0(5) no
N4 Au1 N3 C15 2.4(7) no
Au1 N1 C1 C2 -175.1(7) no
Au1 N1 C5 C4 178.7(6) no
Au1 N1 C5 C6 -3.4(11) no
C1 N1 C5 C4 3.5(14) no
C1 N1 C5 C6 -178.7(9) no
C5 N1 C1 C2 -0.6(15) no
Au1 N2 C6 C5 -2.6(12) no
Au1 N2 C6 C7 178.2(6) no
Au1 N2 C10 C9 -179.5(6) no
Au1 N2 C10 C11 1.6(11) no
C6 N2 C10 C9 0.7(15) no
C6 N2 C10 C11 -178.3(9) no
C10 N2 C6 C5 177.3(9) no
C10 N2 C6 C7 -2.0(15) no
Au1 N3 C11 C10 -3.1(10) no
Au1 N3 C11 C12 178.6(7) no
Au1 N3 C15 C14 178.5(6) no
C11 N3 C15 C14 -3.4(14) no
C15 N3 C11 C10 178.5(8) no
C15 N3 C11 C12 0.2(14) no
Au1 N4 C16 N5 23.3(14) no
Au1 N4 C16 N6 -158.3(8) no
C16 N5 C17 C18 -0.2(17) no
C17 N5 C16 N4 179.9(10) no
C17 N5 C16 N6 1.6(18) no
C16 N6 C19 C18 -3.9(19) no
C19 N6 C16 N4 -177.9(11) no
C19 N6 C16 N5 0.4(19) no
N1 C1 C2 C3 -2.6(17) no
C1 C2 C3 C4 3.0(17) no
C2 C3 C4 C5 -0.1(16) no
C3 C4 C5 N1 -3.1(16) no
C3 C4 C5 C6 179.2(10) no
N1 C5 C6 N2 3.9(14) no
N1 C5 C6 C7 -177.0(10) no
C4 C5 C6 N2 -178.3(10) no
C4 C5 C6 C7 0.8(19) no
N2 C6 C7 C8 1.5(17) no
C5 C6 C7 C8 -177.7(11) no
C6 C7 C8 C9 0.3(19) no
C7 C8 C9 C10 -1.6(19) no
C8 C9 C10 N2 1.1(17) no
C8 C9 C10 C11 179.9(10) no
N2 C10 C11 N3 1.1(13) no
N2 C10 C11 C12 179.3(9) no
C9 C10 C11 N3 -177.7(11) no
C9 C10 C11 C12 0.5(18) no
N3 C11 C12 C13 2.2(16) no
C10 C11 C12 C13 -175.9(9) no
C11 C12 C13 C14 -1.3(18) no
C12 C13 C14 C15 -2.2(18) no
C13 C14 C15 N3 4.4(17) no
N5 C17 C18 Cl1 -177.8(10) no
N5 C17 C18 C19 -2.9(19) no
Cl1 C18 C19 N6 179.5(10) no
C17 C18 C19 N6 5(2) no
